data_4311615
loop_
_publ_author_name
'Joseph M. Mahoney'
'Gayathri U. Nawaratna'
'Alicia M. Beatty'
'Peter J. Duggan'
'Bradley D. Smith'

_publ_section_title
;
 Transport of Alkali Halides through a Liquid Organic Membrane Containing
 a Ditopic Salt-Binding Receptor
;
_journal_name_full 'Inorganic Chemistry'
_journal_page_first 5902
_journal_page_last 5907
_journal_paper_doi 10.1021/ic0494859
_journal_volume 43
_journal_year 2004
_chemical_formula_sum 'C38 H50 I N4 Na O6'
_chemical_formula_weight 808.71
_chemical_name_systematic
; 
 ? 
;
_space_group_IT_number 14
_symmetry_cell_setting monoclinic
_symmetry_space_group_name_Hall '-P 2ybc'
_symmetry_space_group_name_H-M 'P 1 21/c 1'
_atom_sites_solution_hydrogens difmap
_atom_sites_solution_primary direct
_atom_sites_solution_secondary difmap
_audit_creation_method SHELXL-97
_cell_angle_alpha 90.00
_cell_angle_beta 100.2490(10)
_cell_angle_gamma 90.00
_cell_formula_units_Z 4
_cell_length_a 8.6649(6)
_cell_length_b 29.681(2)
_cell_length_c 15.4372(10)
_cell_measurement_temperature 170(2)
_cell_volume 3906.8(5)
_computing_cell_refinement 'Bruker SMART'
_computing_data_collection 'Bruker SMART'
_computing_data_reduction 'Bruker SHELXTL'
_computing_molecular_graphics 'Bruker SHELXTL'
_computing_publication_material 'Bruker SHELXTL'
_computing_structure_refinement 'SHELXL-97 (Sheldrick, 1997)'
_computing_structure_solution 'SHELXS-97 (Sheldrick, 1990)'
_diffrn_ambient_temperature 170(2)
_diffrn_measured_fraction_theta_full 0.960
_diffrn_measured_fraction_theta_max 0.960
_diffrn_measurement_device_type 'CCD area detector'
_diffrn_measurement_method 'phi and omega scans'
_diffrn_radiation_monochromator graphite
_diffrn_radiation_source 'fine-focus sealed tube'
_diffrn_radiation_type MoK\a
_diffrn_radiation_wavelength 0.71073
_diffrn_reflns_av_R_equivalents 0.0391
_diffrn_reflns_av_sigmaI/netI 0.0630
_diffrn_reflns_limit_h_max 11
_diffrn_reflns_limit_h_min -11
_diffrn_reflns_limit_k_max 39
_diffrn_reflns_limit_k_min -33
_diffrn_reflns_limit_l_max 18
_diffrn_reflns_limit_l_min -20
_diffrn_reflns_number 34827
_diffrn_reflns_theta_full 28.28
_diffrn_reflns_theta_max 28.28
_diffrn_reflns_theta_min 1.37
_exptl_absorpt_coefficient_mu 0.879
_exptl_absorpt_correction_T_max 0.9687
_exptl_absorpt_correction_T_min 0.8624
_exptl_absorpt_correction_type none
_exptl_absorpt_process_details SADABS
_exptl_crystal_colour colorless
_exptl_crystal_density_diffrn 1.375
_exptl_crystal_density_method 'not measured'
_exptl_crystal_description needle
_exptl_crystal_F_000 1672
_exptl_crystal_size_max 0.25
_exptl_crystal_size_mid 0.07
_exptl_crystal_size_min 0.07
_refine_diff_density_max 1.228
_refine_diff_density_min -1.099
_refine_diff_density_rms 0.157
_refine_ls_extinction_method none
_refine_ls_goodness_of_fit_ref 1.026
_refine_ls_hydrogen_treatment 'riding model'
_refine_ls_matrix_type full
_refine_ls_number_parameters 459
_refine_ls_number_reflns 9311
_refine_ls_number_restraints 0
_refine_ls_restrained_S_all 1.026
_refine_ls_R_factor_all 0.0754
_refine_ls_R_factor_gt 0.0528
_refine_ls_shift/su_max 0.003
_refine_ls_shift/su_mean 0.000
_refine_ls_structure_factor_coef Fsqd
_refine_ls_weighting_details 'calc w=1/[\s^2^(Fo^2^)+(0.0965P)^2^+0.0000P] where P=(Fo^2^+2Fc^2^)/3'
_refine_ls_weighting_scheme calc
_refine_ls_wR_factor_gt 0.1526
_refine_ls_wR_factor_ref 0.1695
_reflns_number_gt 6626
_reflns_number_total 9311
_reflns_threshold_expression >2sigma(I)
_cod_data_source_file ic0494859si20040421_094024_4.cif
_cod_data_source_block compound_1_NaI
_cod_depositor_comments
;
The following automatic conversions were performed:
'_symmetry_cell_setting' value 'Monoclinic' changed to 'monoclinic'
according to '/home/saulius/struct/CIF-dictionaries/cif_core.dic'
dictionary named 'cif_core.dic' version 2.4.1 from 2010-06-29.

Automatic conversion script
Id: cif_fix_enum 1527 2010-12-29 10:47:43Z saulius 
;
_cod_database_code 4311615

loop_
_symmetry_equiv_pos_as_xyz
'x, y, z'
'-x, y+1/2, -z+1/2'
'-x, -y, -z'
'x, -y-1/2, z-1/2'

loop_
_atom_site_label
_atom_site_type_symbol
_atom_site_fract_x
_atom_site_fract_y
_atom_site_fract_z
_atom_site_U_iso_or_equiv
_atom_site_adp_type
_atom_site_occupancy
_atom_site_symmetry_multiplicity
_atom_site_calc_flag
_atom_site_refinement_flags
_atom_site_disorder_assembly
_atom_site_disorder_group
I1 I 0.69496(3) 1.116370(10) 1.486429(19) 0.03164(12) Uani 1 1 d . . .
Na1 Na 0.9513(2) 1.16724(7) 1.59879(13) 0.0458(5) Uani 1 1 d . . .
O1 O 0.8693(4) 1.19249(11) 1.72600(19) 0.0319(7) Uani 1 1 d . . .
N1 N 0.8417(4) 1.26662(11) 1.5996(2) 0.0219(7) Uani 1 1 d . . .
C1 C 0.9243(5) 1.26790(16) 1.6916(3) 0.0336(11) Uani 1 1 d . . .
H1A H 0.9194 1.2969 1.7055 0.040 Uiso 1 1 d R . .
H1B H 1.0406 1.2624 1.6958 0.040 Uiso 1 1 d R . .
O2 O 0.9988(4) 1.10753(11) 1.7355(2) 0.0327(7) Uani 1 1 d . . .
N2 N 1.2325(4) 1.07041(12) 1.6293(2) 0.0223(7) Uani 1 1 d . . .
C2 C 0.8579(7) 1.23788(19) 1.7533(3) 0.0361(12) Uani 1 1 d . . .
H2B H 0.9229 1.2420 1.8128 0.043 Uiso 1 1 d R . .
H2A H 0.785(5) 1.2418(16) 1.758(3) 0.018(14) Uiso 1 1 d . . .
O3 O 1.2139(4) 1.16620(11) 1.5912(2) 0.0364(8) Uani 1 1 d . . .
N3 N 0.4851(4) 1.19967(11) 1.3300(2) 0.0191(7) Uani 1 1 d . . .
H3 H 0.5486 1.1797 1.3562 0.023 Uiso 1 1 d R . .
C3 C 0.8392(6) 1.16093(18) 1.7917(3) 0.0415(12) Uani 1 1 d . . .
H3A H 0.9163 1.1609 1.8408 0.050 Uiso 1 1 d R . .
H3B H 0.7376 1.1642 1.8005 0.050 Uiso 1 1 d R . .
O4 O 1.0087(3) 1.21963(10) 1.4829(2) 0.0288(7) Uani 1 1 d . . .
C4 C 0.8485(6) 1.11384(17) 1.7567(4) 0.0398(12) Uani 1 1 d . . .
H4A H 0.7899 1.1116 1.7073 0.048 Uiso 1 1 d R . .
H4B H 0.8362 1.0954 1.8061 0.048 Uiso 1 1 d R . .
N4 N 0.8801(4) 1.07585(11) 1.3084(2) 0.0197(7) Uani 1 1 d . . .
H4 H 0.8226 1.0862 1.3408 0.024 Uiso 1 1 d R . .
O5 O 0.3066(4) 1.21130(11) 1.2046(2) 0.0374(8) Uani 1 1 d . . .
C5 C 1.0361(6) 1.06125(16) 1.7253(3) 0.0337(11) Uani 1 1 d . . .
H5A H 1.0219 1.0480 1.7700 0.040 Uiso 1 1 d R . .
H5B H 0.9829 1.0486 1.6809 0.040 Uiso 1 1 d R . .
O6 O 0.8631(3) 1.04545(10) 1.17089(19) 0.0271(7) Uani 1 1 d . . .
C6 C 1.2048(5) 1.05799(16) 1.7163(3) 0.0315(10) Uani 1 1 d . . .
H6A H 1.2730 1.0762 1.7544 0.038 Uiso 1 1 d R . .
H6B H 1.2256 1.0319 1.7249 0.038 Uiso 1 1 d R . .
C7 C 1.3685(5) 1.09871(16) 1.6324(3) 0.0297(10) Uani 1 1 d . . .
H7A H 1.4559 1.0914 1.6749 0.036 Uiso 1 1 d R . .
H7B H 1.4079 1.1001 1.5856 0.036 Uiso 1 1 d R . .
C8 C 1.3365(6) 1.14656(17) 1.6542(3) 0.0400(12) Uani 1 1 d . . .
H8A H 1.4250 1.1658 1.6567 0.048 Uiso 1 1 d R . .
H8B H 1.2967 1.1451 1.7087 0.048 Uiso 1 1 d R . .
C9 C 1.2630(6) 1.18188(19) 1.5135(3) 0.0435(13) Uani 1 1 d . . .
H9A H 1.3218 1.2055 1.5237 0.052 Uiso 1 1 d R . .
H9B H 1.3342 1.1650 1.5002 0.052 Uiso 1 1 d R . .
C10 C 1.1223(6) 1.19353(18) 1.4471(3) 0.0384(11) Uani 1 1 d . . .
H10A H 1.1546 1.2101 1.4021 0.046 Uiso 1 1 d R . .
H10B H 1.0671 1.1687 1.4323 0.046 Uiso 1 1 d R . .
C11 C 1.0683(5) 1.26109(15) 1.5216(3) 0.0290(10) Uani 1 1 d . . .
H11A H 1.1494 1.2574 1.5760 0.035 Uiso 1 1 d R . .
H11B H 1.1255 1.2734 1.4808 0.035 Uiso 1 1 d R . .
C12 C 0.9324(5) 1.28845(15) 1.5406(3) 0.0286(10) Uani 1 1 d . . .
H12A H 0.9680 1.3178 1.5568 0.034 Uiso 1 1 d R . .
H12B H 0.8695 1.2941 1.4911 0.034 Uiso 1 1 d R . .
C13 C 0.6877(5) 1.28940(17) 1.5923(3) 0.0279(10) Uani 1 1 d . . .
H13B H 0.7142 1.3197 1.6099 0.033 Uiso 1 1 d R . .
H13A H 0.642(5) 1.2803(14) 1.624(3) 0.007(11) Uiso 1 1 d . . .
C14 C 0.5840(4) 1.28519(14) 1.5034(3) 0.0211(8) Uani 1 1 d . . .
C15 C 0.5803(4) 1.24575(13) 1.4540(3) 0.0197(8) Uani 1 1 d . . .
H15 H 0.6491 1.2219 1.4755 0.024 Uiso 1 1 d R . .
C16 C 0.4797(4) 1.24113(13) 1.3744(2) 0.0175(8) Uani 1 1 d . . .
C17 C 0.3788(5) 1.27693(13) 1.3426(3) 0.0241(9) Uani 1 1 d . . .
H17 H 0.3288 1.2744 1.2902 0.029 Uiso 1 1 d R . .
C18 C 0.3847(5) 1.31526(15) 1.3914(3) 0.0312(10) Uani 1 1 d . . .
H18 H 0.3192 1.3370 1.3742 0.037 Uiso 1 1 d R . .
C19 C 0.4859(5) 1.31987(15) 1.4707(3) 0.0285(9) Uani 1 1 d . . .
H19 H 0.4832 1.3447 1.4983 0.034 Uiso 1 1 d R . .
C20 C 0.4058(4) 1.18801(13) 1.2489(3) 0.0199(8) Uani 1 1 d . . .
C21 C 0.4519(4) 1.14346(13) 1.2151(2) 0.0162(7) Uani 1 1 d . . .
C22 C 0.6015(4) 1.12547(12) 1.2407(2) 0.0155(7) Uani 1 1 d . . .
H22 H 0.6746 1.1409 1.2793 0.019 Uiso 1 1 d R . .
C23 C 0.6426(4) 1.08645(13) 1.2027(2) 0.0161(7) Uani 1 1 d . . .
C24 C 0.5331(4) 1.06473(13) 1.1385(2) 0.0171(8) Uani 1 1 d . . .
H24 H 0.5676 1.0364 1.1129 0.020 Uiso 1 1 d R . .
C25 C 0.3827(4) 1.08187(13) 1.1116(2) 0.0157(7) Uani 1 1 d . . .
C26 C 0.3442(4) 1.12146(12) 1.1506(2) 0.0166(8) Uani 1 1 d . . .
H26 H 0.2453 1.1342 1.1384 0.020 Uiso 1 1 d R . .
C27 C 0.8058(4) 1.06677(13) 1.2248(3) 0.0187(8) Uani 1 1 d . . .
C28 C 1.0350(4) 1.06268(13) 1.3468(3) 0.0187(8) Uani 1 1 d . . .
C29 C 1.0665(4) 1.05398(13) 1.4365(3) 0.0193(8) Uani 1 1 d . . .
H29 H 0.9775 1.0566 1.4666 0.023 Uiso 1 1 d R . .
C30 C 1.2152(4) 1.04089(14) 1.4778(2) 0.0211(8) Uani 1 1 d . . .
C31 C 1.3325(5) 1.03784(15) 1.4285(3) 0.0284(10) Uani 1 1 d . . .
H31 H 1.4361 1.0272 1.4596 0.034 Uiso 1 1 d R . .
C32 C 1.3013(5) 1.04776(16) 1.3394(3) 0.0318(10) Uani 1 1 d . . .
H32 H 1.3521 1.0404 1.3139 0.038 Uiso 1 1 d R . .
C33 C 1.1548(5) 1.05969(15) 1.2972(3) 0.0247(9) Uani 1 1 d . . .
H33 H 1.1247 1.0646 1.2363 0.030 Uiso 1 1 d R . .
C34 C 1.2423(5) 1.03046(14) 1.5744(3) 0.0260(9) Uani 1 1 d . . .
H34A H 1.1744 1.0122 1.5818 0.031 Uiso 1 1 d R . .
H34B H 1.3412 1.0150 1.5928 0.031 Uiso 1 1 d R . .
C35 C 0.2666(4) 1.05698(13) 1.0403(3) 0.0205(8) Uani 1 1 d . . .
C36 C 0.3429(5) 1.05169(15) 0.9573(2) 0.0261(9) Uani 1 1 d . . .
H36A H 0.4375 1.0369 0.9692 0.031 Uiso 1 1 d R . .
H36B H 0.2869 1.0366 0.9189 0.031 Uiso 1 1 d R . .
H36C H 0.3600 1.0742 0.9380 0.031 Uiso 1 1 d R . .
C37 C 0.2333(5) 1.00963(14) 1.0729(3) 0.0293(10) Uani 1 1 d . . .
H37A H 0.1729 0.9980 1.0282 0.035 Uiso 1 1 d R . .
H37B H 0.3159 0.9951 1.0934 0.035 Uiso 1 1 d R . .
H37C H 0.1974 1.0101 1.1125 0.035 Uiso 1 1 d R . .
C38 C 0.1112(5) 1.08240(15) 1.0143(3) 0.0316(10) Uani 1 1 d . . .
H38A H 0.0527 1.0833 1.0643 0.038 Uiso 1 1 d R . .
H38B H 0.1373 1.1054 0.9991 0.038 Uiso 1 1 d R . .
H38C H 0.0528 1.0678 0.9683 0.038 Uiso 1 1 d R . .

loop_
_atom_site_aniso_label
_atom_site_aniso_U_11
_atom_site_aniso_U_22
_atom_site_aniso_U_33
_atom_site_aniso_U_23
_atom_site_aniso_U_13
_atom_site_aniso_U_12
I1 0.02864(17) 0.0369(2) 0.02920(18) -0.00416(13) 0.00471(12) 0.00170(12)
Na1 0.0492(12) 0.0615(14) 0.0333(11) -0.0161(10) 0.0251(9) -0.0290(10)
O1 0.0409(17) 0.0367(19) 0.0204(15) 0.0009(13) 0.0112(13) 0.0043(14)
N1 0.0237(17) 0.0224(19) 0.0187(17) -0.0059(14) 0.0011(13) -0.0034(14)
C1 0.038(2) 0.033(3) 0.026(2) -0.012(2) -0.0052(19) -0.004(2)
O2 0.0383(17) 0.0311(19) 0.0329(18) 0.0033(14) 0.0174(14) -0.0005(14)
N2 0.0278(17) 0.0235(19) 0.0151(16) 0.0013(14) 0.0028(13) 0.0014(14)
C2 0.039(3) 0.046(3) 0.023(2) -0.001(2) 0.004(2) 0.006(3)
O3 0.0474(19) 0.0305(19) 0.0373(19) 0.0072(15) 0.0237(15) 0.0049(15)
N3 0.0215(15) 0.0136(17) 0.0204(17) -0.0038(13) -0.0014(13) 0.0038(13)
C3 0.046(3) 0.051(3) 0.032(3) 0.007(2) 0.019(2) 0.010(2)
O4 0.0284(15) 0.0258(17) 0.0344(17) -0.0094(13) 0.0115(13) -0.0058(12)
C4 0.039(3) 0.049(3) 0.035(3) 0.012(2) 0.016(2) 0.001(2)
N4 0.0185(15) 0.0266(19) 0.0135(16) -0.0016(13) 0.0015(12) 0.0063(13)
O5 0.0409(18) 0.0298(18) 0.0331(18) -0.0134(14) -0.0163(14) 0.0186(14)
C5 0.047(3) 0.034(3) 0.022(2) 0.0045(19) 0.012(2) -0.003(2)
O6 0.0248(14) 0.0308(17) 0.0246(15) -0.0096(13) 0.0012(12) 0.0063(12)
C6 0.044(3) 0.030(3) 0.020(2) 0.0061(18) 0.0054(19) 0.003(2)
C7 0.026(2) 0.037(3) 0.025(2) 0.002(2) -0.0002(17) -0.0046(19)
C8 0.059(3) 0.033(3) 0.028(3) -0.002(2) 0.008(2) -0.013(2)
C9 0.043(3) 0.045(3) 0.050(3) 0.023(3) 0.027(2) 0.009(2)
C10 0.041(3) 0.042(3) 0.037(3) -0.002(2) 0.021(2) -0.003(2)
C11 0.026(2) 0.032(3) 0.029(2) -0.0046(19) 0.0051(17) -0.0104(18)
C12 0.033(2) 0.024(2) 0.029(2) -0.0028(18) 0.0045(18) -0.0091(18)
C13 0.032(2) 0.029(3) 0.023(2) -0.0132(19) 0.0061(19) 0.0009(19)
C14 0.0236(19) 0.020(2) 0.021(2) -0.0076(16) 0.0062(15) -0.0016(16)
C15 0.0206(18) 0.018(2) 0.020(2) -0.0040(16) 0.0033(15) 0.0018(15)
C16 0.0220(18) 0.0118(19) 0.0203(19) -0.0023(15) 0.0082(15) -0.0011(14)
C17 0.031(2) 0.019(2) 0.020(2) 0.0013(17) -0.0010(16) 0.0041(17)
C18 0.043(3) 0.020(2) 0.030(2) 0.0004(18) 0.0037(19) 0.0139(19)
C19 0.043(2) 0.019(2) 0.025(2) -0.0064(17) 0.0089(18) 0.0060(18)
C20 0.0196(18) 0.018(2) 0.021(2) -0.0026(16) 0.0012(15) 0.0033(15)
C21 0.0199(17) 0.016(2) 0.0124(17) -0.0008(14) 0.0009(14) -0.0022(14)
C22 0.0208(18) 0.0127(19) 0.0118(17) 0.0006(14) -0.0001(14) -0.0029(14)
C23 0.0158(16) 0.018(2) 0.0141(18) 0.0017(15) 0.0012(13) -0.0001(14)
C24 0.0216(18) 0.0148(19) 0.0146(18) -0.0013(14) 0.0028(14) -0.0001(15)
C25 0.0186(17) 0.0157(19) 0.0120(17) 0.0000(14) 0.0011(13) -0.0032(14)
C26 0.0176(17) 0.016(2) 0.0153(18) 0.0019(15) 0.0009(14) 0.0010(14)
C27 0.0182(18) 0.016(2) 0.021(2) -0.0006(15) 0.0020(15) -0.0008(15)
C28 0.0174(17) 0.018(2) 0.0199(19) -0.0002(15) 0.0014(14) 0.0031(14)
C29 0.0213(18) 0.017(2) 0.020(2) -0.0012(15) 0.0040(15) 0.0013(15)
C30 0.0236(19) 0.019(2) 0.019(2) -0.0006(16) -0.0004(15) 0.0009(15)
C31 0.0208(19) 0.034(3) 0.029(2) 0.0045(19) -0.0013(17) 0.0084(18)
C32 0.023(2) 0.046(3) 0.027(2) 0.001(2) 0.0072(17) 0.0085(19)
C33 0.024(2) 0.032(2) 0.019(2) 0.0039(17) 0.0053(15) 0.0039(17)
C34 0.027(2) 0.025(2) 0.024(2) 0.0066(18) 0.0010(16) 0.0009(17)
C35 0.0243(19) 0.018(2) 0.0177(19) -0.0046(16) -0.0019(15) -0.0022(15)
C36 0.038(2) 0.024(2) 0.0146(19) -0.0045(16) 0.0001(16) -0.0046(18)
C37 0.036(2) 0.025(2) 0.027(2) -0.0027(18) 0.0040(18) -0.0100(18)
C38 0.026(2) 0.031(3) 0.032(2) -0.009(2) -0.0102(18) -0.0022(18)

loop_
_atom_type_symbol
_atom_type_description
_atom_type_scat_dispersion_real
_atom_type_scat_dispersion_imag
_atom_type_scat_source
C C 0.0033 0.0016 'International Tables Vol C Tables 4.2.6.8 and 6.1.1.4'
H H 0.0000 0.0000 'International Tables Vol C Tables 4.2.6.8 and 6.1.1.4'
N N 0.0061 0.0033 'International Tables Vol C Tables 4.2.6.8 and 6.1.1.4'
O O 0.0106 0.0060 'International Tables Vol C Tables 4.2.6.8 and 6.1.1.4'
Na Na 0.0362 0.0249 'International Tables Vol C Tables 4.2.6.8 and 6.1.1.4'
I I -0.4742 1.8119 'International Tables Vol C Tables 4.2.6.8 and 6.1.1.4'

loop_
_geom_angle_atom_site_label_1
_geom_angle_atom_site_label_2
_geom_angle_atom_site_label_3
_geom_angle
_geom_angle_site_symmetry_1
_geom_angle_site_symmetry_3
_geom_angle_publ_flag
O3 Na1 O1 120.04(14) . . ?
O3 Na1 O4 69.25(11) . . ?
O1 Na1 O4 122.39(14) . . ?
O3 Na1 O2 90.93(13) . . ?
O1 Na1 O2 65.40(11) . . ?
O4 Na1 O2 160.10(13) . . ?
O3 Na1 I1 127.34(11) . . ?
O1 Na1 I1 110.29(10) . . ?
O4 Na1 I1 97.01(9) . . ?
O2 Na1 I1 96.61(9) . . ?
O3 Na1 C10 49.60(13) . . ?
O1 Na1 C10 144.95(15) . . ?
O4 Na1 C10 27.31(12) . . ?
O2 Na1 C10 136.40(14) . . ?
I1 Na1 C10 95.47(11) . . ?
C2 O1 C3 112.1(4) . . ?
C2 O1 Na1 127.1(3) . . ?
C3 O1 Na1 120.4(3) . . ?
C12 N1 C1 111.6(3) . . ?
C12 N1 C13 109.1(4) . . ?
C1 N1 C13 109.8(3) . . ?
N1 C1 C2 115.1(4) . . ?
C4 O2 C5 113.0(4) . . ?
C4 O2 Na1 94.3(3) . . ?
C5 O2 Na1 123.1(3) . . ?
C7 N2 C6 112.7(3) . . ?
C7 N2 C34 111.0(3) . . ?
C6 N2 C34 111.4(3) . . ?
O1 C2 C1 108.8(4) . . ?
C9 O3 C8 114.2(4) . . ?
C9 O3 Na1 119.1(3) . . ?
C8 O3 Na1 126.4(3) . . ?
C20 N3 C16 127.8(3) . . ?
O1 C3 C4 108.8(4) . . ?
C11 O4 C10 113.8(3) . . ?
C11 O4 Na1 110.1(2) . . ?
C10 O4 Na1 100.2(3) . . ?
O2 C4 C3 108.5(4) . . ?
C27 N4 C28 126.3(3) . . ?
O2 C5 C6 108.5(4) . . ?
N2 C6 C5 113.2(4) . . ?
N2 C7 C8 112.1(4) . . ?
O3 C8 C7 112.3(4) . . ?
O3 C9 C10 109.0(4) . . ?
O4 C10 C9 113.2(4) . . ?
O4 C10 Na1 52.4(2) . . ?
C9 C10 Na1 82.2(3) . . ?
O4 C11 C12 108.1(3) . . ?
N1 C12 C11 114.2(4) . . ?
N1 C13 C14 114.5(3) . . ?
C19 C14 C15 118.4(4) . . ?
C19 C14 C13 120.2(4) . . ?
C15 C14 C13 121.3(4) . . ?
C16 C15 C14 121.3(4) . . ?
C15 C16 C17 119.3(4) . . ?
C15 C16 N3 116.6(3) . . ?
C17 C16 N3 124.0(3) . . ?
C18 C17 C16 118.6(4) . . ?
C17 C18 C19 122.0(4) . . ?
C14 C19 C18 120.4(4) . . ?
O5 C20 N3 124.3(4) . . ?
O5 C20 C21 120.8(3) . . ?
N3 C20 C21 114.9(3) . . ?
C22 C21 C26 119.5(3) . . ?
C22 C21 C20 122.1(3) . . ?
C26 C21 C20 118.2(3) . . ?
C23 C22 C21 120.1(3) . . ?
C22 C23 C24 119.7(3) . . ?
C22 C23 C27 122.2(3) . . ?
C24 C23 C27 118.0(3) . . ?
C25 C24 C23 121.5(3) . . ?
C26 C25 C24 117.7(3) . . ?
C26 C25 C35 122.6(3) . . ?
C24 C25 C35 119.7(3) . . ?
C25 C26 C21 121.5(3) . . ?
O6 C27 N4 124.6(3) . . ?
O6 C27 C23 121.7(3) . . ?
N4 C27 C23 113.7(3) . . ?
C29 C28 C33 120.1(4) . . ?
C29 C28 N4 118.1(3) . . ?
C33 C28 N4 121.8(3) . . ?
C28 C29 C30 120.9(4) . . ?
C31 C30 C29 118.7(4) . . ?
C31 C30 C34 122.4(4) . . ?
C29 C30 C34 118.9(4) . . ?
C30 C31 C32 120.1(4) . . ?
C33 C32 C31 121.9(4) . . ?
C32 C33 C28 118.3(4) . . ?
N2 C34 C30 113.1(3) . . ?
C38 C35 C37 109.1(3) . . ?
C38 C35 C25 112.5(3) . . ?
C37 C35 C25 110.0(3) . . ?
C38 C35 C36 108.5(3) . . ?
C37 C35 C36 108.1(3) . . ?
C25 C35 C36 108.6(3) . . ?

loop_
_geom_bond_atom_site_label_1
_geom_bond_atom_site_label_2
_geom_bond_distance
_geom_bond_site_symmetry_2
_geom_bond_publ_flag
I1 Na1 2.9753(19) . ?
Na1 O3 2.299(4) . ?
Na1 O1 2.328(3) . ?
Na1 O4 2.486(4) . ?
Na1 O2 2.730(4) . ?
Na1 C10 3.086(5) . ?
O1 C2 1.420(6) . ?
O1 C3 1.439(6) . ?
N1 C12 1.457(5) . ?
N1 C1 1.473(5) . ?
N1 C13 1.482(5) . ?
C1 C2 1.492(7) . ?
O2 C4 1.411(6) . ?
O2 C5 1.426(6) . ?
N2 C7 1.441(5) . ?
N2 C6 1.453(5) . ?
N2 C34 1.468(5) . ?
O3 C9 1.421(5) . ?
O3 C8 1.430(6) . ?
N3 C20 1.361(5) . ?
N3 C16 1.414(5) . ?
C3 C4 1.506(7) . ?
O4 C11 1.424(5) . ?
O4 C10 1.439(5) . ?
N4 C27 1.362(5) . ?
N4 C28 1.423(5) . ?
O5 C20 1.214(5) . ?
C5 C6 1.497(6) . ?
O6 C27 1.219(5) . ?
C7 C8 1.497(7) . ?
C9 C10 1.487(7) . ?
C11 C12 1.502(6) . ?
C13 C14 1.506(6) . ?
C14 C19 1.373(6) . ?
C14 C15 1.394(5) . ?
C15 C16 1.381(5) . ?
C16 C17 1.408(5) . ?
C17 C18 1.361(6) . ?
C18 C19 1.380(6) . ?
C20 C21 1.501(5) . ?
C21 C22 1.393(5) . ?
C21 C26 1.399(5) . ?
C22 C23 1.373(5) . ?
C23 C24 1.401(5) . ?
C23 C27 1.512(5) . ?
C24 C25 1.392(5) . ?
C25 C26 1.388(5) . ?
C25 C35 1.541(5) . ?
C28 C29 1.387(5) . ?
C28 C33 1.398(5) . ?
C29 C30 1.388(5) . ?
C30 C31 1.378(6) . ?
C30 C34 1.500(5) . ?
C31 C32 1.385(6) . ?
C32 C33 1.365(6) . ?
C35 C38 1.534(6) . ?
C35 C37 1.537(6) . ?
C35 C36 1.551(6) . ?
